data_1501665
loop_
_publ_author_name
'Yu, Wenquan'
'Goddard, Cally'
'Clearfield, Elizabeth'
'Mills, Courtney'
'Xiao, Tong'
'Guo, Haitao'
'Morrey, John D.'
'Motter, Neil E.'
'Zhao, Kang'
'Block, Timothy M.'
'Cuconati, Andrea'
'Xu, Xiaodong'

_publ_section_title
;
 Design, synthesis, and biological evaluation of triazolo-pyrimidine
 derivatives as novel inhibitors of hepatitis B virus surface antigen
 (HBsAg) secretion.
;
_journal_issue 16
_journal_name_full 'Journal of medicinal chemistry'
_journal_page_first 5660
_journal_page_last 5670
_journal_paper_doi 10.1021/jm200696v
_journal_volume 54
_journal_year 2011
_chemical_formula_moiety 'C17 H13 Cl2 F N4, C H4 O'
_chemical_formula_sum 'C18 H17 Cl2 F N4 O'
_chemical_formula_weight 395.26
_chemical_name_systematic
; 
 ? 
;
_space_group_IT_number 14
_symmetry_cell_setting monoclinic
_symmetry_space_group_name_Hall '-P 2ybc'
_symmetry_space_group_name_H-M 'P 1 21/c 1'
_atom_sites_solution_hydrogens geom
_atom_sites_solution_primary direct
_atom_sites_solution_secondary difmap
_audit_creation_method SHELXL-97
_cell_angle_alpha 90.00
_cell_angle_beta 108.5760(10)
_cell_angle_gamma 90.00
_cell_formula_units_Z 4
_cell_length_a 8.1141(6)
_cell_length_b 10.4273(8)
_cell_length_c 22.6565(17)
_cell_measurement_reflns_used 9914
_cell_measurement_temperature 100(2)
_cell_measurement_theta_max 28.31
_cell_measurement_theta_min 2.17
_cell_volume 1817.1(2)
_computing_cell_refinement 'Bruker Apex II'
_computing_data_collection 'Bruker Apex II'
_computing_data_reduction 'Bruker Apex II'
_computing_structure_refinement 'SHELXL-97 (Sheldrick, 2008)'
_computing_structure_solution 'SHELXS-97 (Sheldrick, 2008)'
_diffrn_ambient_temperature 100(2)
_diffrn_measured_fraction_theta_full 0.997
_diffrn_measured_fraction_theta_max 0.997
_diffrn_measurement_device_type 'Bruker Smart Apex II'
_diffrn_measurement_method 'omega scans'
_diffrn_radiation_monochromator graphite
_diffrn_radiation_source 'fine-focus sealed tube'
_diffrn_radiation_type MoK\a
_diffrn_radiation_wavelength 0.71073
_diffrn_reflns_av_R_equivalents 0.0331
_diffrn_reflns_av_sigmaI/netI 0.0199
_diffrn_reflns_limit_h_max 10
_diffrn_reflns_limit_h_min -10
_diffrn_reflns_limit_k_max 13
_diffrn_reflns_limit_k_min -13
_diffrn_reflns_limit_l_max 30
_diffrn_reflns_limit_l_min -30
_diffrn_reflns_number 34527
_diffrn_reflns_theta_full 28.34
_diffrn_reflns_theta_max 28.34
_diffrn_reflns_theta_min 1.90
_exptl_absorpt_coefficient_mu 0.382
_exptl_absorpt_correction_T_max 0.9275
_exptl_absorpt_correction_T_min 0.8202
_exptl_absorpt_correction_type multi-scan
_exptl_absorpt_process_details SADABS
_exptl_crystal_colour white
_exptl_crystal_density_diffrn 1.445
_exptl_crystal_density_method 'not measured'
_exptl_crystal_description block
_exptl_crystal_F_000 816
_exptl_crystal_size_max 0.54
_exptl_crystal_size_mid 0.45
_exptl_crystal_size_min 0.20
_refine_diff_density_max 0.577
_refine_diff_density_min -0.472
_refine_diff_density_rms 0.054
_refine_ls_extinction_method none
_refine_ls_goodness_of_fit_ref 1.156
_refine_ls_hydrogen_treatment mixed
_refine_ls_matrix_type full
_refine_ls_number_parameters 269
_refine_ls_number_reflns 4515
_refine_ls_number_restraints 50
_refine_ls_restrained_S_all 1.223
_refine_ls_R_factor_all 0.0576
_refine_ls_R_factor_gt 0.0492
_refine_ls_shift/su_max 0.000
_refine_ls_shift/su_mean 0.000
_refine_ls_structure_factor_coef Fsqd
_refine_ls_weighting_details 'calc w=1/[\s^2^(Fo^2^)+(0.0220P)^2^+2.0713P] where P=(Fo^2^+2Fc^2^)/3'
_refine_ls_weighting_scheme calc
_refine_ls_wR_factor_gt 0.1046
_refine_ls_wR_factor_ref 0.1084
_reflns_number_gt 3903
_reflns_number_total 4515
_reflns_threshold_expression >2sigma(I)
_cod_data_source_file jm200696v_si_002.cif
_cod_data_source_block 10mxu1h
_cod_depositor_comments
;
The following automatic conversions were performed:

'_symmetry_cell_setting' value 'Monoclinic' changed to 'monoclinic'
according to /home/saulius/struct/CIF-dictionaries/cif_core.dic
dictionary named 'cif_core.dic' version 2.4.1 from 2010-06-29.

Automatic conversion script
Id: cif_fix_values 1715 2011-07-08 13:25:40Z adriana 
;
_cod_original_sg_symbol_H-M 'P 21/c'
_cod_database_code 1501665

loop_
_symmetry_equiv_pos_as_xyz
'x, y, z'
'-x, y+1/2, -z+1/2'
'-x, -y, -z'
'x, -y-1/2, z-1/2'

loop_
_atom_site_label
_atom_site_type_symbol
_atom_site_fract_x
_atom_site_fract_y
_atom_site_fract_z
_atom_site_U_iso_or_equiv
_atom_site_adp_type
_atom_site_occupancy
_atom_site_symmetry_multiplicity
_atom_site_calc_flag
_atom_site_refinement_flags
_atom_site_disorder_assembly
_atom_site_disorder_group
Cl1 Cl 0.27103(8) 0.07449(6) -0.02920(3) 0.03534(15) Uani 1 1 d . . .
N1 N -0.0994(2) 0.59974(17) 0.19542(8) 0.0240(4) Uani 1 1 d . A .
N2 N -0.1867(2) 0.69393(18) 0.21674(9) 0.0300(4) Uani 1 1 d . . .
N3 N -0.3460(2) 0.62572(17) 0.11948(8) 0.0250(4) Uani 1 1 d . . .
N4 N -0.1389(2) 0.47074(17) 0.10658(8) 0.0227(3) Uani 1 1 d . . .
H4N H -0.214(4) 0.436(3) 0.0738(14) 0.046(8) Uiso 1 1 d . . .
C1 C -0.3305(3) 0.7044(2) 0.16942(10) 0.0301(5) Uani 1 1 d . . .
H1 H -0.4194 0.7634 0.1698 0.036 Uiso 1 1 calc R . .
C2 C -0.1958(3) 0.56124(19) 0.13826(9) 0.0218(4) Uani 1 1 d . . .
C3 C 0.0041(3) 0.38914(18) 0.14373(9) 0.0214(4) Uani 1 1 d . . .
H3 H -0.0404 0.3303 0.1700 0.026 Uiso 1 1 calc R . .
C4 C 0.1442(3) 0.4759(2) 0.18600(9) 0.0244(4) Uani 1 1 d . A .
H4A H 0.1889 0.5336 0.1599 0.029 Uiso 1 1 calc R . .
H4B H 0.2421 0.4223 0.2111 0.029 Uiso 1 1 calc R . .
C5 C 0.0764(3) 0.5573(2) 0.22999(9) 0.0269(4) Uani 1 1 d DU . .
H5 H 0.0660 0.4988 0.2636 0.032 Uiso 1 1 d R A .
C6 C 0.0742(3) 0.31028(18) 0.10113(9) 0.0204(4) Uani 1 1 d . . .
C7 C 0.0859(3) 0.17739(19) 0.10717(10) 0.0247(4) Uani 1 1 d . . .
H7 H 0.0518 0.1365 0.1389 0.030 Uiso 1 1 calc R . .
C8 C 0.1468(3) 0.1040(2) 0.06739(10) 0.0265(4) Uani 1 1 d . . .
H8 H 0.1541 0.0134 0.0715 0.032 Uiso 1 1 calc R . .
C9 C 0.1966(3) 0.1652(2) 0.02167(9) 0.0247(4) Uani 1 1 d . . .
C10 C 0.1897(3) 0.2974(2) 0.01514(9) 0.0245(4) Uani 1 1 d . . .
H10 H 0.2263 0.3378 -0.0161 0.029 Uiso 1 1 calc R . .
C11 C 0.1283(3) 0.36948(19) 0.05504(9) 0.0232(4) Uani 1 1 d . . .
H11 H 0.1228 0.4602 0.0511 0.028 Uiso 1 1 calc R . .
Cl2 Cl 0.0917(4) 0.80430(19) 0.15485(13) 0.0395(3) Uani 0.634(2) 1 d PU A -1
F1 F 0.2886(4) 0.5346(3) 0.35227(15) 0.0405(5) Uani 0.634(2) 1 d P A -1
C12 C 0.1972(6) 0.6619(4) 0.26159(18) 0.0268(8) Uani 0.634(2) 1 d PDU A -1
C13 C 0.3028(5) 0.6453(4) 0.32258(17) 0.0273(7) Uani 0.634(2) 1 d P A -1
C14 C 0.4185(5) 0.7375(4) 0.35484(19) 0.0367(9) Uani 0.634(2) 1 d P A -1
H14 H 0.4871 0.7245 0.3970 0.044 Uiso 0.634(2) 1 calc PR A -1
C15 C 0.4318(6) 0.8494(5) 0.3239(3) 0.0378(10) Uani 0.634(2) 1 d P A -1
H15 H 0.5105 0.9142 0.3452 0.045 Uiso 0.634(2) 1 calc PR A -1
C16 C 0.3327(5) 0.8684(4) 0.2628(2) 0.0344(8) Uani 0.634(2) 1 d P A -1
H16 H 0.3440 0.9450 0.2417 0.041 Uiso 0.634(2) 1 calc PR A -1
C17 C 0.2162(6) 0.7741(5) 0.23245(17) 0.0277(8) Uani 0.634(2) 1 d P A -1
Cl2' Cl 0.3583(3) 0.5626(2) 0.35583(10) 0.0405(5) Uani 0.366(2) 1 d P A -2
F1' F 0.0827(19) 0.7820(10) 0.1493(6) 0.0395(3) Uani 0.366(2) 1 d PU A -2
C12' C 0.1923(11) 0.6765(7) 0.2475(4) 0.0268(8) Uani 0.366(2) 1 d PDU A -2
C13' C 0.3272(9) 0.6913(7) 0.3056(3) 0.0273(7) Uani 0.366(2) 1 d P A -2
C14' C 0.4334(11) 0.7990(9) 0.3256(5) 0.0367(9) Uani 0.366(2) 1 d P A -2
H14' H 0.5175 0.8011 0.3659 0.044 Uiso 0.366(2) 1 calc PR A -2
C15' C 0.4135(10) 0.9013(8) 0.2860(4) 0.0378(10) Uani 0.366(2) 1 d P A -2
H15' H 0.4837 0.9754 0.2993 0.045 Uiso 0.366(2) 1 calc PR A -2
C16' C 0.2923(9) 0.8988(7) 0.2265(4) 0.0344(8) Uani 0.366(2) 1 d P A -2
H16' H 0.2790 0.9694 0.1989 0.041 Uiso 0.366(2) 1 calc PR A -2
C17' C 0.1897(13) 0.7871(10) 0.2087(3) 0.0277(8) Uani 0.366(2) 1 d P A -2
O1 O 0.3596(2) 0.63120(17) 0.01084(8) 0.0406(4) Uani 1 1 d U . .
H1O H 0.459(4) 0.615(3) 0.0391(14) 0.047(8) Uiso 1 1 d . . .
C18 C 0.3062(4) 0.7498(3) 0.02621(16) 0.0586(8) Uani 1 1 d U . .
H18A H 0.2298 0.7911 -0.0115 0.088 Uiso 1 1 calc R . .
H18B H 0.4081 0.8041 0.0448 0.088 Uiso 1 1 calc R . .
H18C H 0.2429 0.7378 0.0561 0.088 Uiso 1 1 calc R . .

loop_
_atom_site_aniso_label
_atom_site_aniso_U_11
_atom_site_aniso_U_22
_atom_site_aniso_U_33
_atom_site_aniso_U_23
_atom_site_aniso_U_13
_atom_site_aniso_U_12
Cl1 0.0446(3) 0.0321(3) 0.0345(3) -0.0028(2) 0.0199(3) 0.0071(2)
N1 0.0243(9) 0.0266(9) 0.0195(8) -0.0043(7) 0.0050(7) 0.0025(7)
N2 0.0296(10) 0.0314(10) 0.0269(9) -0.0083(7) 0.0061(8) 0.0044(8)
N3 0.0241(9) 0.0247(8) 0.0228(8) -0.0012(7) 0.0026(7) 0.0032(7)
N4 0.0238(9) 0.0239(8) 0.0169(8) -0.0018(6) 0.0016(7) 0.0023(7)
C1 0.0290(11) 0.0288(11) 0.0301(11) -0.0046(9) 0.0063(9) 0.0053(9)
C2 0.0233(10) 0.0219(9) 0.0187(9) 0.0007(7) 0.0046(7) -0.0007(7)
C3 0.0233(10) 0.0210(9) 0.0186(9) 0.0022(7) 0.0049(7) 0.0017(7)
C4 0.0236(10) 0.0266(10) 0.0199(9) -0.0020(8) 0.0025(8) 0.0013(8)
C5 0.0260(11) 0.0317(11) 0.0189(9) -0.0033(8) 0.0015(8) 0.0021(8)
C6 0.0207(9) 0.0209(9) 0.0176(9) 0.0018(7) 0.0034(7) 0.0008(7)
C7 0.0286(11) 0.0222(10) 0.0241(10) 0.0052(8) 0.0093(8) 0.0010(8)
C8 0.0301(11) 0.0201(9) 0.0291(10) 0.0040(8) 0.0093(9) 0.0036(8)
C9 0.0256(10) 0.0267(10) 0.0217(9) -0.0014(8) 0.0073(8) 0.0035(8)
C10 0.0272(10) 0.0268(10) 0.0191(9) 0.0045(8) 0.0069(8) 0.0002(8)
C11 0.0275(10) 0.0197(9) 0.0208(9) 0.0029(7) 0.0052(8) -0.0003(8)
Cl2 0.0569(6) 0.0297(9) 0.0277(6) 0.0090(6) 0.0076(5) -0.0075(7)
F1 0.0393(14) 0.0515(12) 0.0244(6) 0.0102(7) 0.0011(10) -0.0013(9)
C12 0.0254(9) 0.0296(10) 0.0234(13) -0.0055(9) 0.0050(9) 0.0028(7)
C13 0.0262(16) 0.033(2) 0.0210(18) -0.0007(14) 0.0056(12) 0.0042(15)
C14 0.0235(15) 0.048(2) 0.0303(19) -0.0141(16) -0.0027(14) 0.0057(16)
C15 0.0218(16) 0.040(2) 0.049(2) -0.019(2) 0.0092(18) -0.0015(17)
C16 0.0290(19) 0.0293(18) 0.046(2) -0.0051(17) 0.014(2) -0.0017(14)
C17 0.026(2) 0.0351(18) 0.019(2) -0.008(2) 0.003(2) -0.0023(14)
Cl2' 0.0393(14) 0.0515(12) 0.0244(6) 0.0102(7) 0.0011(10) -0.0013(9)
F1' 0.0569(6) 0.0297(9) 0.0277(6) 0.0090(6) 0.0076(5) -0.0075(7)
C12' 0.0254(9) 0.0296(10) 0.0234(13) -0.0055(9) 0.0050(9) 0.0028(7)
C13' 0.0262(16) 0.033(2) 0.0210(18) -0.0007(14) 0.0056(12) 0.0042(15)
C14' 0.0235(15) 0.048(2) 0.0303(19) -0.0141(16) -0.0027(14) 0.0057(16)
C15' 0.0218(16) 0.040(2) 0.049(2) -0.019(2) 0.0092(18) -0.0015(17)
C16' 0.0290(19) 0.0293(18) 0.046(2) -0.0051(17) 0.014(2) -0.0017(14)
C17' 0.026(2) 0.0351(18) 0.019(2) -0.008(2) 0.003(2) -0.0023(14)
O1 0.0345(9) 0.0373(9) 0.0358(9) -0.0106(7) -0.0091(7) 0.0104(8)
C18 0.0451(13) 0.0401(12) 0.0714(15) -0.0143(12) -0.0084(12) 0.0075(11)

loop_
_atom_type_symbol
_atom_type_description
_atom_type_scat_dispersion_real
_atom_type_scat_dispersion_imag
_atom_type_scat_source
C C 0.0033 0.0016 'International Tables Vol C Tables 4.2.6.8 and 6.1.1.4'
H H 0.0000 0.0000 'International Tables Vol C Tables 4.2.6.8 and 6.1.1.4'
Cl Cl 0.1484 0.1585 'International Tables Vol C Tables 4.2.6.8 and 6.1.1.4'
F F 0.0171 0.0103 'International Tables Vol C Tables 4.2.6.8 and 6.1.1.4'
N N 0.0061 0.0033 'International Tables Vol C Tables 4.2.6.8 and 6.1.1.4'
O O 0.0106 0.0060 'International Tables Vol C Tables 4.2.6.8 and 6.1.1.4'

loop_
_geom_angle_atom_site_label_1
_geom_angle_atom_site_label_2
_geom_angle_atom_site_label_3
_geom_angle
C2 N1 N2 110.03(17)
C2 N1 C5 126.59(17)
N2 N1 C5 123.26(16)
C1 N2 N1 101.21(17)
C2 N3 C1 101.76(17)
C2 N4 C3 116.16(16)
C2 N4 H4N 118(2)
C3 N4 H4N 117.3(19)
N2 C1 N3 116.61(19)
N2 C1 H1 121.7
N3 C1 H1 121.7
N3 C2 N1 110.39(17)
N3 C2 N4 127.75(18)
N1 C2 N4 121.85(18)
N4 C3 C6 109.82(15)
N4 C3 C4 108.08(16)
C6 C3 C4 111.51(16)
N4 C3 H3 109.1
C6 C3 H3 109.1
C4 C3 H3 109.1
C3 C4 C5 112.64(17)
C3 C4 H4A 109.1
C5 C4 H4A 109.1
C3 C4 H4B 109.1
C5 C4 H4B 109.1
H4A C4 H4B 107.8
N1 C5 C12 114.7(3)
N1 C5 C12' 107.9(4)
N1 C5 C4 108.01(16)
C12 C5 C4 113.5(3)
C12' C5 C4 107.4(4)
N1 C5 H5 106.8
C12 C5 H5 106.5
C12' C5 H5 119.4
C4 C5 H5 106.9
C7 C6 C11 119.00(19)
C7 C6 C3 120.44(18)
C11 C6 C3 120.55(17)
C8 C7 C6 120.80(19)
C8 C7 H7 119.6
C6 C7 H7 119.6
C9 C8 C7 118.81(19)
C9 C8 H8 120.6
C7 C8 H8 120.6
C8 C9 C10 121.84(19)
C8 C9 Cl1 119.42(16)
C10 C9 Cl1 118.74(16)
C11 C10 C9 118.77(19)
C11 C10 H10 120.6
C9 C10 H10 120.6
C10 C11 C6 120.76(18)
C10 C11 H11 119.6
C6 C11 H11 119.6
C17 C12 C13 117.2(3)
C17 C12 C5 123.3(3)
C13 C12 C5 119.5(3)
F1 C13 C14 118.7(4)
F1 C13 C12 118.5(3)
C14 C13 C12 122.8(4)
C13 C14 C15 118.0(4)
C13 C14 H14 121.0
C15 C14 H14 121.0
C16 C15 C14 121.1(4)
C16 C15 H15 119.5
C14 C15 H15 119.5
C15 C16 C17 119.0(4)
C15 C16 H16 120.5
C17 C16 H16 120.5
C12 C17 C16 121.9(4)
C12 C17 Cl2 121.1(3)
C16 C17 Cl2 117.0(4)
C13' C12' C17' 109.4(5)
C13' C12' C5 123.7(6)
C17' C12' C5 126.9(6)
C14' C13' C12' 126.8(7)
C14' C13' Cl2' 117.6(6)
C12' C13' Cl2' 115.6(5)
C15' C14' C13' 118.6(8)
C15' C14' H14' 120.7
C13' C14' H14' 120.7
C14' C15' C16' 121.3(8)
C14' C15' H15' 119.4
C16' C15' H15' 119.4
C15' C16' C17' 117.5(7)
C15' C16' H16' 121.3
C17' C16' H16' 121.3
F1' C17' C16' 116.7(9)
F1' C17' C12' 117.1(9)
C16' C17' C12' 126.2(7)
C18 O1 H1O 106(2)
O1 C18 H18A 109.5
O1 C18 H18B 109.5
H18A C18 H18B 109.5
O1 C18 H18C 109.5
H18A C18 H18C 109.5
H18B C18 H18C 109.5

loop_
_geom_bond_atom_site_label_1
_geom_bond_atom_site_label_2
_geom_bond_distance
Cl1 C9 1.741(2)
N1 C2 1.343(2)
N1 N2 1.385(2)
N1 C5 1.460(3)
N2 C1 1.314(3)
N3 C2 1.337(3)
N3 C1 1.371(3)
N4 C2 1.353(3)
N4 C3 1.469(2)
N4 H4N 0.87(3)
C1 H1 0.9500
C3 C6 1.511(3)
C3 C4 1.528(3)
C3 H3 1.0000
C4 C5 1.538(3)
C4 H4A 0.9900
C4 H4B 0.9900
C5 C12 1.488(4)
C5 C12' 1.532(5)
C5 H5 1.0001
C6 C7 1.393(3)
C6 C11 1.398(3)
C7 C8 1.387(3)
C7 H7 0.9500
C8 C9 1.382(3)
C8 H8 0.9500
C9 C10 1.385(3)
C10 C11 1.385(3)
C10 H10 0.9500
C11 H11 0.9500
Cl2 C17 1.755(5)
F1 C13 1.359(5)
C12 C17 1.376(6)
C12 C13 1.385(5)
C13 C14 1.379(5)
C14 C15 1.382(7)
C14 H14 0.9500
C15 C16 1.377(7)
C15 H15 0.9500
C16 C17 1.385(6)
C16 H16 0.9500
Cl2' C13' 1.727(7)
F1' C17' 1.350(14)
C12' C13' 1.427(10)
C12' C17' 1.446(12)
C13' C14' 1.400(12)
C14' C15' 1.371(14)
C14' H14' 0.9500
C15' C16' 1.393(10)
C15' H15' 0.9500
C16' C17' 1.413(12)
C16' H16' 0.9500
O1 C18 1.391(3)
O1 H1O 0.87(3)
C18 H18A 0.9800
C18 H18B 0.9800
C18 H18C 0.9800
